data_4076755
loop_
_publ_author_name
'Bustelo, Emilio'
'Jim\'enez-Tenorio, Manuel'
'Mereiter, Kurt'
'Puerta, M. Carmen'
'Valerga, Pedro'

_publ_section_title
;
 Reactivity of the Electron-Rich Allenylidene&#x2212;Ruthenium Complexes
 [Cp*Ru{CCC(R)Ph}(dippe)][BPh4] (R = H, Ph). X-Ray Crystal Structure of a
 Novel Dicationic Ruthenium Carbyne (Cp* = C5Me5; dippe =
 1,2-bis(diisopropylphosphine)ethane)
;
_journal_issue 9
_journal_name_full Organometallics
_journal_page_first 1903
_journal_paper_doi 10.1021/om0110538
_journal_volume 21
_journal_year 2002
_chemical_formula_moiety 'C42 H62 O P2 Ru'
_chemical_formula_sum 'C42 H62 O P2 Ru'
_chemical_formula_weight 745.93
_chemical_name_systematic
; 
 ? 
;
_space_group_IT_number 14
_symmetry_cell_setting monoclinic
_symmetry_space_group_name_Hall '-P 2ybc'
_symmetry_space_group_name_H-M 'P 1 21/c 1'
_atom_sites_solution_hydrogens geom
_atom_sites_solution_primary direct
_atom_sites_solution_secondary difmap
_audit_creation_method SHELXL-97
_cell_angle_alpha 90.00
_cell_angle_beta 97.16(1)
_cell_angle_gamma 90.00
_cell_formula_units_Z 4
_cell_length_a 12.771(3)
_cell_length_b 15.094(3)
_cell_length_c 20.385(4)
_cell_measurement_reflns_used 7526
_cell_measurement_temperature 223(2)
_cell_measurement_theta_max 30.0
_cell_measurement_theta_min 2.2
_cell_volume 3898.9(14)
_computing_cell_refinement 'Bruker SAINT'
_computing_data_collection 'Bruker SMART'
_computing_data_reduction 'Bruker SAINT, SADABS, and XPREP'
_computing_molecular_graphics 'Bruker SHELXTL'
_computing_publication_material 'SHELXL97 (G.M. Sheldrick, 1997)'
_computing_structure_refinement 'SHELXL-97 (Sheldrick, 1997)'
_computing_structure_solution 'SHELXS-97 (Sheldrick, 1990)'
_diffrn_ambient_temperature 223(2)
_diffrn_measured_fraction_theta_full 0.987
_diffrn_measured_fraction_theta_max 0.987
_diffrn_measurement_device_type 'Bruker SMART 3-circle with CCD area detector'
_diffrn_measurement_method 'omega scans'
_diffrn_radiation_monochromator graphite
_diffrn_radiation_source 'fine-focus sealed tube'
_diffrn_radiation_type MoK\a
_diffrn_radiation_wavelength 0.71073
_diffrn_reflns_av_R_equivalents 0.0198
_diffrn_reflns_av_sigmaI/netI 0.0147
_diffrn_reflns_limit_h_max 17
_diffrn_reflns_limit_h_min -16
_diffrn_reflns_limit_k_max 21
_diffrn_reflns_limit_k_min -19
_diffrn_reflns_limit_l_max 28
_diffrn_reflns_limit_l_min -28
_diffrn_reflns_number 54602
_diffrn_reflns_theta_full 30.00
_diffrn_reflns_theta_max 30.00
_diffrn_reflns_theta_min 1.61
_exptl_absorpt_coefficient_mu 0.514
_exptl_absorpt_correction_T_max 1.000
_exptl_absorpt_correction_T_min 0.925
_exptl_absorpt_correction_type 'semi-empirical from equivalents (SADABS2001)'
_exptl_crystal_colour yellow
_exptl_crystal_density_diffrn 1.271
_exptl_crystal_density_method 'not measured'
_exptl_crystal_description block
_exptl_crystal_F_000 1584
_exptl_crystal_size_max 0.64
_exptl_crystal_size_mid 0.60
_exptl_crystal_size_min 0.35
_refine_diff_density_max 1.211
_refine_diff_density_min -1.011
_refine_diff_density_rms 0.072
_refine_ls_extinction_coef 0.0033(2)
_refine_ls_extinction_expression Fc^*^=kFc[1+0.001xFc^2^\l^3^/sin(2\q)]^-1/4^
_refine_ls_extinction_method SHELXL
_refine_ls_goodness_of_fit_ref 1.090
_refine_ls_hydrogen_treatment mixed
_refine_ls_matrix_type full
_refine_ls_number_parameters 416
_refine_ls_number_reflns 11215
_refine_ls_number_restraints 0
_refine_ls_restrained_S_all 1.090
_refine_ls_R_factor_all 0.0439
_refine_ls_R_factor_gt 0.0358
_refine_ls_shift/su_max 0.002
_refine_ls_shift/su_mean 0.000
_refine_ls_structure_factor_coef Fsqd
_refine_ls_weighting_details 'calc w=1/[\s^2^(Fo^2^)+(0.0422P)^2^+2.9924P] where P=(Fo^2^+2Fc^2^)/3'
_refine_ls_weighting_scheme calc
_refine_ls_wR_factor_gt 0.0885
_refine_ls_wR_factor_ref 0.0980
_reflns_number_gt 9604
_reflns_number_total 11215
_reflns_threshold_expression >2sigma(I)
_cod_data_source_file om0110538.cif
_cod_data_source_block (11)
_cod_depositor_comments
;
The following automatic conversions were performed:

'_symmetry_cell_setting' value 'Monoclinic' changed to 'monoclinic'
according to /home/saulius/struct/CIF-dictionaries/cif_core.dic
dictionary named 'cif_core.dic' version 2.4.1 from 2010-06-29.

Automatic conversion script
Id: cif_fix_values 1715 2011-07-08 13:25:40Z adriana 
;
_cod_original_sg_symbol_H-M P2(1)/c
_cod_database_code 4076755

loop_
_symmetry_equiv_pos_as_xyz
'x, y, z'
'-x, y+1/2, -z+1/2'
'-x, -y, -z'
'x, -y-1/2, z-1/2'

loop_
_atom_site_label
_atom_site_type_symbol
_atom_site_fract_x
_atom_site_fract_y
_atom_site_fract_z
_atom_site_U_iso_or_equiv
_atom_site_adp_type
_atom_site_occupancy
_atom_site_symmetry_multiplicity
_atom_site_calc_flag
_atom_site_refinement_flags
Ru Ru 0.217324(11) 0.609024(9) 0.215006(7) 0.02805(5) Uani 1 1 d .
P1 P 0.05565(4) 0.61281(3) 0.15075(3) 0.03479(11) Uani 1 1 d .
P2 P 0.24660(4) 0.48846(4) 0.14986(3) 0.03899(12) Uani 1 1 d .
O O 0.1895(2) 0.63900(16) -0.04694(11) 0.0735(6) Uani 1 1 d .
C1 C 0.21784(19) 0.57624(15) 0.32572(10) 0.0429(4) Uani 1 1 d .
C2 C 0.17321(16) 0.66224(15) 0.31245(9) 0.0394(4) Uani 1 1 d .
C3 C 0.25093(18) 0.71763(14) 0.28911(10) 0.0406(4) Uani 1 1 d .
C4 C 0.34494(16) 0.66491(16) 0.28843(10) 0.0421(4) Uani 1 1 d .
C5 C 0.32350(18) 0.57867(16) 0.31047(10) 0.0435(5) Uani 1 1 d .
C6 C 0.1728(3) 0.5053(2) 0.36552(13) 0.0689(8) Uani 1 1 d .
H6A H 0.1926 0.5167 0.4122 0.103 Uiso 1 1 calc R
H6B H 0.2003 0.4481 0.3543 0.103 Uiso 1 1 calc R
H6C H 0.0965 0.5051 0.3558 0.103 Uiso 1 1 calc R
C7 C 0.0694(2) 0.6929(2) 0.33158(13) 0.0602(7) Uani 1 1 d .
H7A H 0.0788 0.7116 0.3775 0.090 Uiso 1 1 calc R
H7B H 0.0190 0.6446 0.3259 0.090 Uiso 1 1 calc R
H7C H 0.0434 0.7422 0.3037 0.090 Uiso 1 1 calc R
C8 C 0.2434(3) 0.81482(17) 0.27545(14) 0.0622(7) Uani 1 1 d .
H8A H 0.2622 0.8473 0.3163 0.093 Uiso 1 1 calc R
H8B H 0.1717 0.8296 0.2572 0.093 Uiso 1 1 calc R
H8C H 0.2913 0.8306 0.2440 0.093 Uiso 1 1 calc R
C9 C 0.4507(2) 0.6989(2) 0.27526(14) 0.0644(7) Uani 1 1 d .
H9A H 0.4900 0.7191 0.3163 0.097 Uiso 1 1 calc R
H9B H 0.4411 0.7479 0.2443 0.097 Uiso 1 1 calc R
H9C H 0.4894 0.6518 0.2567 0.097 Uiso 1 1 calc R
C10 C 0.4035(3) 0.5051(2) 0.32653(14) 0.0667(8) Uani 1 1 d .
H10A H 0.4357 0.5110 0.3720 0.100 Uiso 1 1 calc R
H10B H 0.4575 0.5091 0.2972 0.100 Uiso 1 1 calc R
H10C H 0.3683 0.4482 0.3207 0.100 Uiso 1 1 calc R
C11 C 0.0566(2) 0.5366(2) 0.08046(14) 0.0637(8) Uani 1 1 d .
H11A H -0.0151 0.5143 0.0678 0.076 Uiso 1 1 calc R
H11B H 0.0774 0.5696 0.0427 0.076 Uiso 1 1 calc R
C12 C 0.1263(3) 0.4628(3) 0.09382(19) 0.0929(14) Uani 1 1 d .
H12A H 0.1465 0.4409 0.0519 0.111 Uiso 1 1 calc R
H12B H 0.0882 0.4151 0.1133 0.111 Uiso 1 1 calc R
C13 C 0.02125(18) 0.72015(16) 0.10801(12) 0.0489(5) Uani 1 1 d .
H13 H 0.0898 0.7446 0.0986 0.059 Uiso 1 1 calc R
C14 C -0.0198(4) 0.7872(2) 0.15319(19) 0.0862(11) Uani 1 1 d .
H14A H -0.0366 0.8418 0.1291 0.129 Uiso 1 1 calc R
H14B H 0.0337 0.7987 0.1903 0.129 Uiso 1 1 calc R
H14C H -0.0828 0.7643 0.1693 0.129 Uiso 1 1 calc R
C15 C -0.0471(3) 0.7191(2) 0.04090(16) 0.0735(9) Uani 1 1 d .
H15A H -0.0583 0.7793 0.0250 0.110 Uiso 1 1 calc R
H15B H -0.1147 0.6919 0.0455 0.110 Uiso 1 1 calc R
H15C H -0.0119 0.6853 0.0096 0.110 Uiso 1 1 calc R
C16 C -0.06321(18) 0.58109(18) 0.19003(14) 0.0512(5) Uani 1 1 d .
H16 H -0.0712 0.6263 0.2243 0.061 Uiso 1 1 calc R
C17 C -0.0459(2) 0.4931(2) 0.2257(2) 0.0750(9) Uani 1 1 d .
H17A H -0.1084 0.4776 0.2457 0.112 Uiso 1 1 calc R
H17B H 0.0140 0.4979 0.2598 0.112 Uiso 1 1 calc R
H17C H -0.0321 0.4475 0.1944 0.112 Uiso 1 1 calc R
C18 C -0.1678(2) 0.5785(3) 0.1444(2) 0.0827(10) Uani 1 1 d .
H18A H -0.2241 0.5614 0.1696 0.124 Uiso 1 1 calc R
H18B H -0.1629 0.5359 0.1093 0.124 Uiso 1 1 calc R
H18C H -0.1827 0.6368 0.1253 0.124 Uiso 1 1 calc R
C19 C 0.3511(2) 0.50601(18) 0.09550(14) 0.0594(7) Uani 1 1 d .
H19 H 0.3391 0.5674 0.0792 0.071 Uiso 1 1 calc R
C20 C 0.4587(3) 0.5094(2) 0.13536(19) 0.0747(9) Uani 1 1 d .
H20A H 0.5119 0.5186 0.1060 0.112 Uiso 1 1 calc R
H20B H 0.4724 0.4540 0.1589 0.112 Uiso 1 1 calc R
H20C H 0.4611 0.5578 0.1668 0.112 Uiso 1 1 calc R
C21 C 0.3497(4) 0.4504(3) 0.03187(19) 0.0983(14) Uani 1 1 d .
H21A H 0.4089 0.4673 0.0090 0.147 Uiso 1 1 calc R
H21B H 0.2843 0.4611 0.0033 0.147 Uiso 1 1 calc R
H21C H 0.3550 0.3881 0.0432 0.147 Uiso 1 1 calc R
C22 C 0.2807(3) 0.37727(17) 0.18714(17) 0.0610(7) Uani 1 1 d .
H22 H 0.3490 0.3851 0.2153 0.073 Uiso 1 1 calc R
C23 C 0.2039(4) 0.3485(3) 0.2328(2) 0.0932(12) Uani 1 1 d .
H23A H 0.2243 0.2907 0.2510 0.140 Uiso 1 1 calc R
H23B H 0.1337 0.3450 0.2085 0.140 Uiso 1 1 calc R
H23C H 0.2040 0.3910 0.2685 0.140 Uiso 1 1 calc R
C24 C 0.2978(4) 0.3023(2) 0.1394(2) 0.0867(11) Uani 1 1 d .
H24A H 0.3149 0.2482 0.1642 0.130 Uiso 1 1 calc R
H24B H 0.3554 0.3175 0.1147 0.130 Uiso 1 1 calc R
H24C H 0.2339 0.2934 0.1091 0.130 Uiso 1 1 calc R
C25 C 0.26421(15) 0.68609(13) 0.14399(9) 0.0331(3) Uani 1 1 d .
C26 C 0.29142(16) 0.73939(14) 0.10478(10) 0.0378(4) Uani 1 1 d .
C27 C 0.31117(17) 0.80772(14) 0.05539(10) 0.0395(4) Uani 1 1 d .
C28 C 0.2724(2) 0.89776(14) 0.07970(13) 0.0469(5) Uani 1 1 d .
C29 C 0.1838(3) 0.9419(2) 0.04950(18) 0.0710(8) Uani 1 1 d .
H29 H 0.1451 0.9180 0.0113 0.085 Uiso 1 1 calc R
C30 C 0.1519(4) 1.0218(3) 0.0757(3) 0.0939(13) Uani 1 1 d .
H30 H 0.0918 1.0510 0.0547 0.113 Uiso 1 1 calc R
C31 C 0.2055(3) 1.0578(2) 0.1303(3) 0.0892(13) Uani 1 1 d .
H31 H 0.1831 1.1113 0.1475 0.107 Uiso 1 1 calc R
C32 C 0.2939(3) 1.0149(2) 0.1608(2) 0.0792(10) Uani 1 1 d .
H32 H 0.3323 1.0396 0.1988 0.095 Uiso 1 1 calc R
C33 C 0.3266(2) 0.93525(18) 0.13549(16) 0.0599(7) Uani 1 1 d .
H33 H 0.3868 0.9066 0.1569 0.072 Uiso 1 1 calc R
C34 C 0.42925(17) 0.81641(15) 0.04751(11) 0.0424(4) Uani 1 1 d .
C35 C 0.4623(2) 0.87555(18) 0.00154(15) 0.0567(6) Uani 1 1 d .
H35 H 0.4123 0.9120 -0.0232 0.068 Uiso 1 1 calc R
C36 C 0.5678(3) 0.8814(2) -0.00822(18) 0.0662(8) Uani 1 1 d .
H36 H 0.5884 0.9213 -0.0396 0.079 Uiso 1 1 calc R
C37 C 0.6417(2) 0.8296(2) 0.02753(17) 0.0646(7) Uani 1 1 d .
H37 H 0.7128 0.8328 0.0203 0.078 Uiso 1 1 calc R
C38 C 0.6111(2) 0.7721(2) 0.07459(16) 0.0617(7) Uani 1 1 d .
H38 H 0.6619 0.7372 0.1000 0.074 Uiso 1 1 calc R
C39 C 0.50535(19) 0.76591(17) 0.08441(12) 0.0485(5) Uani 1 1 d .
H39 H 0.4855 0.7268 0.1166 0.058 Uiso 1 1 calc R
C40 C 0.24643(19) 0.78188(17) -0.01218(11) 0.0487(5) Uani 1 1 d .
H40A H 0.1713 0.7886 -0.0079 0.058 Uiso 1 1 calc R
H40B H 0.2633 0.8244 -0.0456 0.058 Uiso 1 1 calc R
C41 C 0.2636(2) 0.6897(2) -0.03746(11) 0.0556(6) Uani 1 1 d .
C42 C 0.3697(3) 0.6641(2) -0.05472(15) 0.0730(9) Uani 1 1 d .
H42A H 0.3676 0.6032 -0.0701 0.109 Uiso 1 1 calc R
H42B H 0.4216 0.6696 -0.0159 0.109 Uiso 1 1 calc R
H42C H 0.3888 0.7027 -0.0894 0.109 Uiso 1 1 calc R

loop_
_atom_site_aniso_label
_atom_site_aniso_U_11
_atom_site_aniso_U_22
_atom_site_aniso_U_33
_atom_site_aniso_U_23
_atom_site_aniso_U_13
_atom_site_aniso_U_12
Ru 0.02778(8) 0.03099(8) 0.02520(7) -0.00143(5) 0.00260(5) 0.00042(5)
P1 0.0290(2) 0.0398(3) 0.0345(2) -0.00718(18) -0.00023(17) 0.00375(17)
P2 0.0388(3) 0.0392(3) 0.0376(3) -0.0085(2) -0.0007(2) 0.0078(2)
O 0.0851(15) 0.0724(13) 0.0629(12) -0.0039(11) 0.0095(11) -0.0058(12)
C1 0.0538(12) 0.0472(11) 0.0281(9) -0.0002(8) 0.0063(8) -0.0027(9)
C2 0.0390(10) 0.0513(11) 0.0279(8) -0.0069(8) 0.0044(7) 0.0016(8)
C3 0.0521(11) 0.0385(10) 0.0306(9) -0.0077(7) 0.0025(8) -0.0026(8)
C4 0.0362(9) 0.0570(12) 0.0319(9) -0.0082(8) -0.0005(7) -0.0067(9)
C5 0.0470(11) 0.0531(12) 0.0283(9) -0.0036(8) -0.0035(8) 0.0086(9)
C6 0.103(2) 0.0628(16) 0.0422(13) 0.0045(12) 0.0145(14) -0.0200(16)
C7 0.0471(13) 0.093(2) 0.0415(12) -0.0193(12) 0.0085(10) 0.0113(13)
C8 0.097(2) 0.0399(12) 0.0488(13) -0.0082(10) 0.0060(13) -0.0015(13)
C9 0.0467(13) 0.090(2) 0.0557(15) -0.0200(14) 0.0050(11) -0.0221(13)
C10 0.0738(18) 0.0765(19) 0.0456(13) 0.0027(12) -0.0086(12) 0.0304(15)
C11 0.0530(14) 0.0790(18) 0.0530(14) -0.0340(13) -0.0172(11) 0.0199(13)
C12 0.0670(19) 0.110(3) 0.091(2) -0.067(2) -0.0326(17) 0.0368(18)
C13 0.0405(11) 0.0515(12) 0.0518(12) 0.0051(10) -0.0057(9) 0.0098(9)
C14 0.120(3) 0.0566(17) 0.078(2) -0.0082(15) -0.006(2) 0.0333(19)
C15 0.0672(18) 0.084(2) 0.0625(17) 0.0116(15) -0.0181(14) 0.0148(16)
C16 0.0332(10) 0.0611(14) 0.0593(14) -0.0088(11) 0.0060(9) -0.0032(9)
C17 0.0516(15) 0.074(2) 0.101(3) 0.0126(18) 0.0175(16) -0.0145(14)
C18 0.0344(13) 0.119(3) 0.092(2) -0.003(2) -0.0033(14) -0.0093(15)
C19 0.0795(18) 0.0511(13) 0.0527(14) -0.0036(11) 0.0288(13) 0.0181(13)
C20 0.0612(17) 0.076(2) 0.094(2) -0.0103(17) 0.0368(17) -0.0034(15)
C21 0.135(4) 0.099(3) 0.068(2) -0.020(2) 0.043(2) 0.029(3)
C22 0.0703(17) 0.0396(12) 0.0753(18) -0.0025(11) 0.0172(14) 0.0005(11)
C23 0.104(3) 0.063(2) 0.120(3) 0.003(2) 0.044(3) -0.0041(19)
C24 0.109(3) 0.0533(17) 0.097(3) -0.0131(17) 0.011(2) 0.0164(18)
C25 0.0316(8) 0.0364(9) 0.0309(8) -0.0011(7) 0.0024(6) 0.0010(7)
C26 0.0386(10) 0.0387(10) 0.0364(9) 0.0034(7) 0.0059(7) 0.0024(8)
C27 0.0402(10) 0.0404(10) 0.0393(10) 0.0097(8) 0.0102(8) 0.0063(8)
C28 0.0482(12) 0.0395(11) 0.0573(13) 0.0124(9) 0.0235(10) 0.0052(9)
C29 0.0730(19) 0.0656(18) 0.076(2) 0.0162(15) 0.0182(15) 0.0289(15)
C30 0.091(3) 0.068(2) 0.130(4) 0.020(2) 0.040(3) 0.039(2)
C31 0.085(2) 0.0450(15) 0.151(4) -0.0029(19) 0.065(3) 0.0048(15)
C32 0.073(2) 0.0546(16) 0.118(3) -0.0234(17) 0.045(2) -0.0182(14)
C33 0.0523(14) 0.0464(13) 0.085(2) -0.0056(13) 0.0239(13) -0.0043(11)
C34 0.0424(10) 0.0412(10) 0.0456(11) 0.0055(8) 0.0141(9) 0.0061(8)
C35 0.0542(14) 0.0551(14) 0.0651(16) 0.0185(12) 0.0243(12) 0.0091(11)
C36 0.0623(17) 0.0610(16) 0.082(2) 0.0112(14) 0.0363(15) -0.0011(13)
C37 0.0465(13) 0.0658(17) 0.086(2) -0.0072(15) 0.0269(13) 0.0001(12)
C38 0.0440(13) 0.0686(17) 0.0726(18) -0.0006(14) 0.0073(12) 0.0118(12)
C39 0.0462(12) 0.0504(12) 0.0498(12) 0.0055(10) 0.0092(9) 0.0071(9)
C40 0.0470(12) 0.0579(13) 0.0407(11) 0.0134(10) 0.0038(9) 0.0100(10)
C41 0.0675(16) 0.0663(16) 0.0319(10) 0.0070(10) 0.0019(10) 0.0098(13)
C42 0.077(2) 0.088(2) 0.0534(15) -0.0178(15) 0.0058(14) 0.0198(17)

loop_
_atom_type_symbol
_atom_type_description
_atom_type_scat_dispersion_real
_atom_type_scat_dispersion_imag
_atom_type_scat_source
C C 0.0033 0.0016 'International Tables Vol C Tables 4.2.6.8 and 6.1.1.4'
H H 0.0000 0.0000 'International Tables Vol C Tables 4.2.6.8 and 6.1.1.4'
O O 0.0106 0.0060 'International Tables Vol C Tables 4.2.6.8 and 6.1.1.4'
P P 0.1023 0.0942 'International Tables Vol C Tables 4.2.6.8 and 6.1.1.4'
Ru Ru -1.2594 0.8363 'International Tables Vol C Tables 4.2.6.8 and 6.1.1.4'

loop_
_geom_angle_atom_site_label_1
_geom_angle_atom_site_label_2
_geom_angle_atom_site_label_3
_geom_angle
C25 Ru C3 90.75(8)
C25 Ru C4 90.35(8)
C3 Ru C4 37.63(8)
C25 Ru C5 122.30(8)
C3 Ru C5 61.69(8)
C4 Ru C5 36.54(9)
C25 Ru C2 123.61(8)
C3 Ru C2 36.78(8)
C4 Ru C2 61.45(8)
C5 Ru C2 60.72(8)
C25 Ru P1 84.39(6)
C3 Ru P1 116.69(6)
C4 Ru P1 153.90(6)
C5 Ru P1 152.56(6)
C2 Ru P1 100.69(6)
C25 Ru C1 149.85(8)
C3 Ru C1 61.29(8)
C4 Ru C1 60.90(8)
C5 Ru C1 36.14(8)
C2 Ru C1 36.32(8)
P1 Ru C1 117.00(6)
C25 Ru P2 87.57(6)
C3 Ru P2 159.27(6)
C4 Ru P2 121.68(6)
C5 Ru P2 102.19(6)
C2 Ru P2 148.69(6)
P1 Ru P2 83.71(2)
C1 Ru P2 114.32(6)
C11 P1 C16 105.00(14)
C11 P1 C13 101.74(13)
C16 P1 C13 105.46(12)
C11 P1 Ru 109.56(8)
C16 P1 Ru 117.99(9)
C13 P1 Ru 115.41(8)
C12 P2 C19 105.46(18)
C12 P2 C22 101.39(18)
C19 P2 C22 102.84(13)
C12 P2 Ru 109.91(9)
C19 P2 Ru 114.23(9)
C22 P2 Ru 121.27(10)
C5 C1 C2 107.6(2)
C5 C1 C6 125.0(2)
C2 C1 C6 125.4(2)
C5 C1 Ru 70.62(11)
C2 C1 Ru 70.62(11)
C6 C1 Ru 136.60(17)
C3 C2 C1 108.55(19)
C3 C2 C7 125.5(2)
C1 C2 C7 125.1(2)
C3 C2 Ru 69.95(11)
C1 C2 Ru 73.07(11)
C7 C2 Ru 131.14(15)
C2 C3 C4 107.16(19)
C2 C3 C8 127.4(2)
C4 C3 C8 125.1(2)
C2 C3 Ru 73.26(11)
C4 C3 Ru 71.26(11)
C8 C3 Ru 126.29(16)
C5 C4 C3 108.08(19)
C5 C4 C9 125.9(2)
C3 C4 C9 125.6(2)
C5 C4 Ru 73.25(12)
C3 C4 Ru 71.11(11)
C9 C4 Ru 127.35(16)
C4 C5 C1 108.6(2)
C4 C5 C10 126.2(2)
C1 C5 C10 124.5(2)
C4 C5 Ru 70.21(11)
C1 C5 Ru 73.24(12)
C10 C5 Ru 130.21(16)
C1 C6 H6A 109.5
C1 C6 H6B 109.5
H6A C6 H6B 109.5
C1 C6 H6C 109.5
H6A C6 H6C 109.5
H6B C6 H6C 109.5
C2 C7 H7A 109.5
C2 C7 H7B 109.5
H7A C7 H7B 109.5
C2 C7 H7C 109.5
H7A C7 H7C 109.5
H7B C7 H7C 109.5
C3 C8 H8A 109.5
C3 C8 H8B 109.5
H8A C8 H8B 109.5
C3 C8 H8C 109.5
H8A C8 H8C 109.5
H8B C8 H8C 109.5
C4 C9 H9A 109.5
C4 C9 H9B 109.5
H9A C9 H9B 109.5
C4 C9 H9C 109.5
H9A C9 H9C 109.5
H9B C9 H9C 109.5
C5 C10 H10A 109.5
C5 C10 H10B 109.5
H10A C10 H10B 109.5
C5 C10 H10C 109.5
H10A C10 H10C 109.5
H10B C10 H10C 109.5
C12 C11 P1 113.79(19)
C12 C11 H11A 108.8
P1 C11 H11A 108.8
C12 C11 H11B 108.8
P1 C11 H11B 108.8
H11A C11 H11B 107.7
C11 C12 P2 113.9(2)
C11 C12 H12A 108.8
P2 C12 H12A 108.8
C11 C12 H12B 108.8
P2 C12 H12B 108.8
H12A C12 H12B 107.7
C14 C13 C15 110.5(2)
C14 C13 P1 112.2(2)
C15 C13 P1 118.9(2)
C14 C13 H13 104.5
C15 C13 H13 104.5
P1 C13 H13 104.5
C13 C14 H14A 109.5
C13 C14 H14B 109.5
H14A C14 H14B 109.5
C13 C14 H14C 109.5
H14A C14 H14C 109.5
H14B C14 H14C 109.5
C13 C15 H15A 109.5
C13 C15 H15B 109.5
H15A C15 H15B 109.5
C13 C15 H15C 109.5
H15A C15 H15C 109.5
H15B C15 H15C 109.5
C17 C16 C18 109.5(3)
C17 C16 P1 110.63(18)
C18 C16 P1 116.2(2)
C17 C16 H16 106.7
C18 C16 H16 106.7
P1 C16 H16 106.7
C16 C17 H17A 109.5
C16 C17 H17B 109.5
H17A C17 H17B 109.5
C16 C17 H17C 109.5
H17A C17 H17C 109.5
H17B C17 H17C 109.5
C16 C18 H18A 109.5
C16 C18 H18B 109.5
H18A C18 H18B 109.5
C16 C18 H18C 109.5
H18A C18 H18C 109.5
H18B C18 H18C 109.5
C20 C19 C21 112.7(3)
C20 C19 P2 111.0(2)
C21 C19 P2 119.4(3)
C20 C19 H19 104.0
C21 C19 H19 104.0
P2 C19 H19 104.0
C19 C20 H20A 109.5
C19 C20 H20B 109.5
H20A C20 H20B 109.5
C19 C20 H20C 109.5
H20A C20 H20C 109.5
H20B C20 H20C 109.5
C19 C21 H21A 109.5
C19 C21 H21B 109.5
H21A C21 H21B 109.5
C19 C21 H21C 109.5
H21A C21 H21C 109.5
H21B C21 H21C 109.5
C23 C22 C24 109.7(3)
C23 C22 P2 112.0(2)
C24 C22 P2 116.8(2)
C23 C22 H22 105.8
C24 C22 H22 105.8
P2 C22 H22 105.8
C22 C23 H23A 109.5
C22 C23 H23B 109.5
H23A C23 H23B 109.5
C22 C23 H23C 109.5
H23A C23 H23C 109.5
H23B C23 H23C 109.5
C22 C24 H24A 109.5
C22 C24 H24B 109.5
H24A C24 H24B 109.5
C22 C24 H24C 109.5
H24A C24 H24C 109.5
H24B C24 H24C 109.5
C26 C25 Ru 173.93(17)
C25 C26 C27 173.1(2)
C26 C27 C34 112.39(17)
C26 C27 C28 107.74(17)
C34 C27 C28 108.31(18)
C26 C27 C40 107.94(18)
C34 C27 C40 110.23(18)
C28 C27 C40 110.21(18)
C33 C28 C29 117.8(3)
C33 C28 C27 118.5(2)
C29 C28 C27 123.6(3)
C28 C29 C30 120.3(4)
C28 C29 H29 119.9
C30 C29 H29 119.9
C31 C30 C29 121.3(4)
C31 C30 H30 119.3
C29 C30 H30 119.3
C30 C31 C32 119.1(3)
C30 C31 H31 120.4
C32 C31 H31 120.4
C31 C32 C33 120.3(4)
C31 C32 H32 119.9
C33 C32 H32 119.9
C28 C33 C32 121.2(3)
C28 C33 H33 119.4
C32 C33 H33 119.4
C39 C34 C35 117.8(2)
C39 C34 C27 121.80(19)
C35 C34 C27 120.4(2)
C36 C35 C34 121.1(3)
C36 C35 H35 119.5
C34 C35 H35 119.5
C37 C36 C35 120.4(3)
C37 C36 H36 119.8
C35 C36 H36 119.8
C36 C37 C38 119.5(2)
C36 C37 H37 120.2
C38 C37 H37 120.2
C37 C38 C39 120.3(3)
C37 C38 H38 119.9
C39 C38 H38 119.9
C34 C39 C38 120.9(2)
C34 C39 H39 119.6
C38 C39 H39 119.6
C41 C40 C27 116.55(18)
C41 C40 H40A 108.2
C27 C40 H40A 108.2
C41 C40 H40B 108.2
C27 C40 H40B 108.2
H40A C40 H40B 107.3
O C41 C42 120.7(3)
O C41 C40 119.5(3)
C42 C41 C40 119.7(3)
C41 C42 H42A 109.5
C41 C42 H42B 109.5
H42A C42 H42B 109.5
C41 C42 H42C 109.5
H42A C42 H42C 109.5
H42B C42 H42C 109.5

loop_
_geom_bond_atom_site_label_1
_geom_bond_atom_site_label_2
_geom_bond_distance
Ru C25 2.0059(19)
Ru C3 2.234(2)
Ru C4 2.236(2)
Ru C5 2.275(2)
Ru C2 2.2775(19)
Ru P1 2.3038(7)
Ru C1 2.310(2)
Ru P2 2.3106(6)
P1 C11 1.839(2)
P1 C16 1.865(3)
P1 C13 1.866(2)
P2 C12 1.838(3)
P2 C19 1.856(3)
P2 C22 1.871(3)
O C41 1.214(4)
C1 C5 1.422(3)
C1 C2 1.430(3)
C1 C6 1.501(3)
C2 C3 1.424(3)
C2 C7 1.500(3)
C3 C4 1.442(3)
C3 C8 1.494(3)
C4 C5 1.415(3)
C4 C9 1.500(3)
C5 C10 1.516(3)
C6 H6A 0.9700
C6 H6B 0.9700
C6 H6C 0.9700
C7 H7A 0.9700
C7 H7B 0.9700
C7 H7C 0.9700
C8 H8A 0.9700
C8 H8B 0.9700
C8 H8C 0.9700
C9 H9A 0.9700
C9 H9B 0.9700
C9 H9C 0.9700
C10 H10A 0.9700
C10 H10B 0.9700
C10 H10C 0.9700
C11 C12 1.430(4)
C11 H11A 0.9800
C11 H11B 0.9800
C12 H12A 0.9800
C12 H12B 0.9800
C13 C14 1.506(4)
C13 C15 1.529(4)
C13 H13 0.9900
C14 H14A 0.9700
C14 H14B 0.9700
C14 H14C 0.9700
C15 H15A 0.9700
C15 H15B 0.9700
C15 H15C 0.9700
C16 C17 1.517(4)
C16 C18 1.530(4)
C16 H16 0.9900
C17 H17A 0.9700
C17 H17B 0.9700
C17 H17C 0.9700
C18 H18A 0.9700
C18 H18B 0.9700
C18 H18C 0.9700
C19 C20 1.508(5)
C19 C21 1.543(4)
C19 H19 0.9900
C20 H20A 0.9700
C20 H20B 0.9700
C20 H20C 0.9700
C21 H21A 0.9700
C21 H21B 0.9700
C21 H21C 0.9700
C22 C23 1.499(5)
C22 C24 1.526(4)
C22 H22 0.9900
C23 H23A 0.9700
C23 H23B 0.9700
C23 H23C 0.9700
C24 H24A 0.9700
C24 H24B 0.9700
C24 H24C 0.9700
C25 C26 1.215(3)
C26 C27 1.485(3)
C27 C34 1.542(3)
C27 C28 1.549(3)
C27 C40 1.565(3)
C28 C33 1.377(4)
C28 C29 1.389(4)
C29 C30 1.401(5)
C29 H29 0.9400
C30 C31 1.347(6)
C30 H30 0.9400
C31 C32 1.380(6)
C31 H31 0.9400
C32 C33 1.393(4)
C32 H32 0.9400
C33 H33 0.9400
C34 C39 1.382(3)
C34 C35 1.397(3)
C35 C36 1.388(4)
C35 H35 0.9400
C36 C37 1.365(5)
C36 H36 0.9400
C37 C38 1.385(4)
C37 H37 0.9400
C38 C39 1.393(4)
C38 H38 0.9400
C39 H39 0.9400
C40 C41 1.509(4)
C40 H40A 0.9800
C40 H40B 0.9800
C41 C42 1.493(4)
C42 H42A 0.9700
C42 H42B 0.9700
C42 H42C 0.9700

loop_
_geom_torsion_atom_site_label_1
_geom_torsion_atom_site_label_2
_geom_torsion_atom_site_label_3
_geom_torsion_atom_site_label_4
_geom_torsion
C25 Ru P1 C11 77.78(14)
C3 Ru P1 C11 165.79(14)
C4 Ru P1 C11 157.04(18)
C5 Ru P1 C11 -114.79(18)
C2 Ru P1 C11 -159.02(14)
C1 Ru P1 C11 -124.52(14)
P2 Ru P1 C11 -10.38(13)
C25 Ru P1 C16 -162.22(11)
C3 Ru P1 C16 -74.21(12)
C4 Ru P1 C16 -82.96(17)
C5 Ru P1 C16 5.21(17)
C2 Ru P1 C16 -39.03(11)
C1 Ru P1 C16 -4.53(12)
P2 Ru P1 C16 109.61(10)
C25 Ru P1 C13 -36.29(11)
C3 Ru P1 C13 51.72(11)
C4 Ru P1 C13 42.97(16)
C5 Ru P1 C13 131.14(16)
C2 Ru P1 C13 86.90(11)
C1 Ru P1 C13 121.40(11)
P2 Ru P1 C13 -124.46(9)
C25 Ru P2 C12 -89.38(19)
C3 Ru P2 C12 -175.1(2)
C4 Ru P2 C12 -178.29(19)
C5 Ru P2 C12 148.08(19)
C2 Ru P2 C12 95.5(2)
P1 Ru P2 C12 -4.76(18)
C1 Ru P2 C12 112.09(19)
C25 Ru P2 C19 28.91(12)
C3 Ru P2 C19 -56.8(2)
C4 Ru P2 C19 -60.01(13)
C5 Ru P2 C19 -93.64(13)
C2 Ru P2 C19 -146.21(15)
P1 Ru P2 C19 113.53(11)
C1 Ru P2 C19 -129.63(13)
C25 Ru P2 C22 152.85(13)
C3 Ru P2 C22 67.2(2)
C4 Ru P2 C22 63.94(14)
C5 Ru P2 C22 30.31(14)
C2 Ru P2 C22 -22.27(16)
P1 Ru P2 C22 -122.52(12)
C1 Ru P2 C22 -5.68(14)
C25 Ru C1 C5 -56.4(2)
C3 Ru C1 C5 -80.39(15)
C4 Ru C1 C5 -37.16(14)
C2 Ru C1 C5 -117.58(19)
P1 Ru C1 C5 172.41(11)
P2 Ru C1 C5 76.93(14)
C25 Ru C1 C2 61.2(2)
C3 Ru C1 C2 37.19(13)
C4 Ru C1 C2 80.42(14)
C5 Ru C1 C2 117.58(19)
P1 Ru C1 C2 -70.02(13)
P2 Ru C1 C2 -165.50(11)
C25 Ru C1 C6 -177.3(3)
C3 Ru C1 C6 158.7(3)
C4 Ru C1 C6 -158.1(3)
C5 Ru C1 C6 -120.9(3)
C2 Ru C1 C6 121.5(3)
P1 Ru C1 C6 51.5(3)
P2 Ru C1 C6 -44.0(3)
C5 C1 C2 C3 0.0(2)
C6 C1 C2 C3 164.7(2)
Ru C1 C2 C3 -61.31(13)
C5 C1 C2 C7 -169.9(2)
C6 C1 C2 C7 -5.2(4)
Ru C1 C2 C7 128.8(2)
C5 C1 C2 Ru 61.29(14)
C6 C1 C2 Ru -134.0(2)
C25 Ru C2 C3 -30.38(15)
C4 Ru C2 C3 38.94(13)
C5 Ru C2 C3 80.90(14)
P1 Ru C2 C3 -120.73(12)
C1 Ru C2 C3 117.72(19)
P2 Ru C2 C3 143.77(12)
C25 Ru C2 C1 -148.09(13)
C3 Ru C2 C1 -117.72(19)
C4 Ru C2 C1 -78.78(14)
C5 Ru C2 C1 -36.82(13)
P1 Ru C2 C1 121.56(12)
P2 Ru C2 C1 26.05(19)
C25 Ru C2 C7 89.8(3)
C3 Ru C2 C7 120.2(3)
C4 Ru C2 C7 159.1(3)
C5 Ru C2 C7 -158.9(3)
P1 Ru C2 C7 -0.6(3)
C1 Ru C2 C7 -122.1(3)
P2 Ru C2 C7 -96.1(3)
C1 C2 C3 C4 -0.3(2)
C7 C2 C3 C4 169.50(19)
Ru C2 C3 C4 -63.64(13)
C1 C2 C3 C8 -173.5(2)
C7 C2 C3 C8 -3.6(3)
Ru C2 C3 C8 123.2(2)
C1 C2 C3 Ru 63.29(14)
C7 C2 C3 Ru -126.9(2)
C25 Ru C3 C2 155.09(13)
C4 Ru C3 C2 -115.31(18)
C5 Ru C3 C2 -78.05(14)
P1 Ru C3 C2 70.99(13)
C1 Ru C3 C2 -36.71(13)
P2 Ru C3 C2 -119.80(17)
C25 Ru C3 C4 -89.61(13)
C5 Ru C3 C4 37.26(13)
C2 Ru C3 C4 115.31(18)
P1 Ru C3 C4 -173.71(11)
C1 Ru C3 C4 78.59(14)
P2 Ru C3 C4 -4.5(2)
C25 Ru C3 C8 30.6(2)
C4 Ru C3 C8 120.3(3)
C5 Ru C3 C8 157.5(3)
C2 Ru C3 C8 -124.4(3)
P1 Ru C3 C8 -53.5(2)
C1 Ru C3 C8 -161.2(3)
P2 Ru C3 C8 115.8(2)
C2 C3 C4 C5 0.6(2)
C8 C3 C4 C5 173.9(2)
Ru C3 C4 C5 -64.39(14)
C2 C3 C4 C9 -172.1(2)
C8 C3 C4 C9 1.2(3)
Ru C3 C4 C9 122.9(2)
C2 C3 C4 Ru 64.97(13)
C8 C3 C4 Ru -121.7(2)
C25 Ru C4 C5 -152.77(13)
C3 Ru C4 C5 116.46(18)
C2 Ru C4 C5 78.42(14)
P1 Ru C4 C5 129.33(14)
C1 Ru C4 C5 36.74(13)
P2 Ru C4 C5 -65.40(14)
C25 Ru C4 C3 90.77(13)
C5 Ru C4 C3 -116.46(18)
C2 Ru C4 C3 -38.05(13)
P1 Ru C4 C3 12.9(2)
C1 Ru C4 C3 -79.72(14)
P2 Ru C4 C3 178.13(10)
C25 Ru C4 C9 -30.1(2)
C3 Ru C4 C9 -120.9(3)
C5 Ru C4 C9 122.7(3)
C2 Ru C4 C9 -158.9(3)
P1 Ru C4 C9 -108.0(2)
C1 Ru C4 C9 159.4(3)
P2 Ru C4 C9 57.3(3)
C3 C4 C5 C1 -0.6(2)
C9 C4 C5 C1 172.1(2)
Ru C4 C5 C1 -63.60(14)
C3 C4 C5 C10 -171.1(2)
C9 C4 C5 C10 1.6(4)
Ru C4 C5 C10 125.9(2)
C3 C4 C5 Ru 63.00(13)
C9 C4 C5 Ru -124.3(2)
C2 C1 C5 C4 0.4(2)
C6 C1 C5 C4 -164.4(2)
Ru C1 C5 C4 61.67(14)
C2 C1 C5 C10 171.0(2)
C6 C1 C5 C10 6.3(4)
Ru C1 C5 C10 -127.7(2)
C2 C1 C5 Ru -61.29(14)
C6 C1 C5 Ru 134.0(2)
C25 Ru C5 C4 32.77(16)
C3 Ru C5 C4 -38.38(13)
C2 Ru C5 C4 -80.57(14)
P1 Ru C5 C4 -132.38(13)
C1 Ru C5 C4 -117.58(19)
P2 Ru C5 C4 127.66(12)
C25 Ru C5 C1 150.35(13)
C3 Ru C5 C1 79.19(14)
C4 Ru C5 C1 117.58(19)
C2 Ru C5 C1 37.00(13)
P1 Ru C5 C1 -14.8(2)
P2 Ru C5 C1 -114.76(13)
C25 Ru C5 C10 -88.4(3)
C3 Ru C5 C10 -159.5(3)
C4 Ru C5 C10 -121.2(3)
C2 Ru C5 C10 158.3(3)
P1 Ru C5 C10 106.5(3)
C1 Ru C5 C10 121.3(3)
P2 Ru C5 C10 6.5(3)
C16 P1 C11 C12 -98.7(3)
C13 P1 C11 C12 151.6(3)
Ru P1 C11 C12 28.9(3)
P1 C11 C12 P2 -34.0(4)
C19 P2 C12 C11 -99.3(3)
C22 P2 C12 C11 153.7(3)
Ru P2 C12 C11 24.2(4)
C11 P1 C13 C14 161.0(2)
C16 P1 C13 C14 51.6(3)
Ru P1 C13 C14 -80.5(2)
C11 P1 C13 C15 29.8(3)
C16 P1 C13 C15 -79.6(2)
Ru P1 C13 C15 148.3(2)
C11 P1 C16 C17 71.9(2)
C13 P1 C16 C17 179.0(2)
Ru P1 C16 C17 -50.4(2)
C11 P1 C16 C18 -53.7(3)
C13 P1 C16 C18 53.3(3)
Ru P1 C16 C18 -176.0(2)
C12 P2 C19 C20 -168.5(2)
C22 P2 C19 C20 -62.7(2)
Ru P2 C19 C20 70.7(2)
C12 P2 C19 C21 -34.9(3)
C22 P2 C19 C21 70.9(3)
Ru P2 C19 C21 -155.7(2)
C12 P2 C22 C23 -70.0(3)
C19 P2 C22 C23 -179.0(3)
Ru P2 C22 C23 51.9(3)
C12 P2 C22 C24 57.7(3)
C19 P2 C22 C24 -51.2(3)
Ru P2 C22 C24 179.7(2)
C3 Ru C25 C26 -17.9(16)
C4 Ru C25 C26 -55.5(16)
C5 Ru C25 C26 -74.3(16)
C2 Ru C25 C26 -0.3(16)
P1 Ru C25 C26 98.8(16)
C1 Ru C25 C26 -38.8(17)
P2 Ru C25 C26 -177.2(16)
Ru C25 C26 C27 -73(3)
C25 C26 C27 C34 177.0(18)
C25 C26 C27 C28 57.8(19)
C25 C26 C27 C40 -61.2(19)
C26 C27 C28 C33 68.3(3)
C34 C27 C28 C33 -53.5(3)
C40 C27 C28 C33 -174.2(2)
C26 C27 C28 C29 -109.7(3)
C34 C27 C28 C29 128.5(3)
C40 C27 C28 C29 7.9(3)
C33 C28 C29 C30 0.0(4)
C27 C28 C29 C30 178.0(3)
C28 C29 C30 C31 0.0(6)
C29 C30 C31 C32 0.2(6)
C30 C31 C32 C33 -0.4(5)
C29 C28 C33 C32 -0.2(4)
C27 C28 C33 C32 -178.2(2)
C31 C32 C33 C28 0.4(5)
C26 C27 C34 C39 -1.2(3)
C28 C27 C34 C39 117.7(2)
C40 C27 C34 C39 -121.6(2)
C26 C27 C34 C35 177.9(2)
C28 C27 C34 C35 -63.2(3)
C40 C27 C34 C35 57.5(3)
C39 C34 C35 C36 2.0(4)
C27 C34 C35 C36 -177.2(3)
C34 C35 C36 C37 -0.5(5)
C35 C36 C37 C38 -1.2(5)
C36 C37 C38 C39 1.4(5)
C35 C34 C39 C38 -1.8(4)
C27 C34 C39 C38 177.3(2)
C37 C38 C39 C34 0.2(4)
C26 C27 C40 C41 -53.8(3)
C34 C27 C40 C41 69.2(3)
C28 C27 C40 C41 -171.3(2)
C27 C40 C41 O 120.3(3)
C27 C40 C41 C42 -63.7(3)
